data_7233443
loop_
_publ_author_name
'Xiao-Chen Shan'
'Fei-Long Jiang'
'Lian Chen'
'Ming-Yan Wu'
'Jie Pan'
'Xiu-Yan Wan'
'Mao-Chun Hong'

_publ_section_title
;
 Using cuprophilicity as a multi-responsive chromophore switching color in
 response to temperature, mechanical force and solvent vapors
;
_journal_name_full 'Journal of Materials Chemistry C'
_journal_page_first 4339
_journal_page_last 4349
_journal_paper_doi 10.1039/C3TC30482E
_journal_volume 1
_journal_year 2013
_chemical_formula_moiety 4(C20H20N1P1Cu1I1)
_chemical_formula_sum 'C80 H80 Cu4 I4 N4 P4'
_chemical_formula_weight 1983.12
_space_group_IT_number 2
_space_group_name_Hall '-P 1'
_space_group_name_H-M_alt 'P -1'
_symmetry_cell_setting triclinic
_symmetry_space_group_name_H-M 'P -1'
_atom_sites_solution_hydrogens geom
_atom_sites_solution_primary direct
_atom_sites_solution_secondary difmap
_cell_angle_alpha 88.460(2)
_cell_angle_beta 85.486(2)
_cell_angle_gamma 81.260(2)
_cell_formula_units_Z 2
_cell_length_a 15.3915(3)
_cell_length_b 15.5053(4)
_cell_length_c 17.0242(4)
_cell_measurement_reflns_used 22606
_cell_measurement_temperature 200(2)
_cell_measurement_theta_max 74.0709
_cell_measurement_theta_min 2.6017
_cell_volume 4002.73(16)
_computing_cell_refinement
;
CrysAlisPro, Agilent Technologies,
Version 1.171.36.20 (release 27-06-2012 CrysAlis171 .NET)
(compiled Jul 11 2012,15:38:31)
;
_computing_data_collection
;
CrysAlisPro, Agilent Technologies,
Version 1.171.36.20 (release 27-06-2012 CrysAlis171 .NET)
(compiled Jul 11 2012,15:38:31)
;
_computing_data_reduction
;
CrysAlisPro, Agilent Technologies,
Version 1.171.36.20 (release 27-06-2012 CrysAlis171 .NET)
(compiled Jul 11 2012,15:38:31)
;
_computing_molecular_graphics
;
O. V. Dolomanov, L. J. Bourhis, R. J. Gildea, J. A. K. Howard and H. Puschmann,
OLEX2: a complete structure solution, refinement and analysis program.
J. Appl. Cryst. (2009). 42, 339-341.
;
_computing_publication_material
;
O. V. Dolomanov, L. J. Bourhis, R. J. Gildea, J. A. K. Howard and H. Puschmann,
OLEX2: a complete structure solution, refinement and analysis program.
J. Appl. Cryst. (2009). 42, 339-341.
;
_computing_structure_refinement
;
SHELXL, G.M. Sheldrick, Acta Cryst.
(2008). A64, 112-122
;
_computing_structure_solution
;
SHELXS, G.M. Sheldrick, Acta Cryst.
(2008). A64, 112-122
;
_diffrn_ambient_temperature 200(2)
_diffrn_detector_area_resol_mean 10.5992
_diffrn_measured_fraction_theta_full 0.999
_diffrn_measured_fraction_theta_max 0.999
_diffrn_measurement_device_type 'SuperNova, Single source at offset), Atlas'
_diffrn_measurement_method '\w scans'
_diffrn_radiation_monochromator mirror
_diffrn_radiation_source 'SuperNova (Cu) X-ray Source'
_diffrn_radiation_type CuK\a
_diffrn_radiation_wavelength 1.54184
_diffrn_reflns_av_R_equivalents 0.0304
_diffrn_reflns_av_sigmaI/netI 0.0295
_diffrn_reflns_limit_h_max 17
_diffrn_reflns_limit_h_min -18
_diffrn_reflns_limit_k_max 18
_diffrn_reflns_limit_k_min -18
_diffrn_reflns_limit_l_max 20
_diffrn_reflns_limit_l_min -20
_diffrn_reflns_number 43074
_diffrn_reflns_theta_full 66.60
_diffrn_reflns_theta_max 66.60
_diffrn_reflns_theta_min 2.60
_exptl_absorpt_coefficient_mu 14.397
_exptl_absorpt_correction_T_max 0.0985
_exptl_absorpt_correction_T_min 0.0523
_exptl_absorpt_correction_type multi-scan
_exptl_absorpt_process_details
;
CrysAlisPro, Agilent Technologies,
Version 1.171.35.21 (release 20-01-2012 CrysAlis171 .NET)
(compiled Jan 23 2012,18:06:46)
Analytical numeric absorption correction using a multifaceted crystal
model based on expressions derived by R.C. Clark & J.S. Reid.
(Clark, R. C. & Reid, J. S. (1995). Acta Cryst. A51, 887-897)
;
_exptl_crystal_colour Colorless
_exptl_crystal_density_diffrn 1.645
_exptl_crystal_density_method 'not measured'
_exptl_crystal_description Prism
_exptl_crystal_F_000 1952
_exptl_crystal_size_max 0.2653
_exptl_crystal_size_mid 0.2031
_exptl_crystal_size_min 0.1483
_refine_diff_density_max 0.461
_refine_diff_density_min -0.306
_refine_diff_density_rms 0.060
_refine_ls_extinction_method none
_refine_ls_goodness_of_fit_ref 0.984
_refine_ls_hydrogen_treatment constr
_refine_ls_matrix_type full
_refine_ls_number_parameters 873
_refine_ls_number_reflns 14131
_refine_ls_number_restraints 0
_refine_ls_restrained_S_all 0.984
_refine_ls_R_factor_all 0.0307
_refine_ls_R_factor_gt 0.0238
_refine_ls_shift/su_max 0.004
_refine_ls_shift/su_mean 0.000
_refine_ls_structure_factor_coef Fsqd
_refine_ls_weighting_details 'calc w=1/[\s^2^(Fo^2^)+(0.0320P)^2^+0.0000P] where P=(Fo^2^+2Fc^2^)/3'
_refine_ls_weighting_scheme calc
_refine_ls_wR_factor_gt 0.0571
_refine_ls_wR_factor_ref 0.0610
_reflns_number_gt 12275
_reflns_number_total 14131
_reflns_threshold_expression >2sigma(I)
_cod_data_source_file 1000005.cif
_cod_data_source_block PCOD1000005
_cod_depositor_comments
;
The following automatic conversions were performed:

data item '_exptl_absorpt_correction_type' value 'Multi-scan' was
changed to 'multi-scan' in accordance with the built-in table derived
from the CIF Core dictionary named 'cif_core.dic' version 2.4.5 last
updated on 2014-11-21.

data item '_symmetry_cell_setting' value 'Triclinic' was changed to
'triclinic' in accordance with the built-in table derived from the
CIF Core dictionary named 'cif_core.dic' version 2.4.5 last updated
on 2014-11-21.

Automatic conversion script
Id: cif_fix_values 6909 2019-04-08 15:41:33Z antanas 
;
_cod_original_sg_symbol_H-M P-1
_cod_database_code 7233443

loop_
_symmetry_equiv_pos_as_xyz
'x, y, z'
'-x, -y, -z'

loop_
_atom_site_label
_atom_site_type_symbol
_atom_site_fract_x
_atom_site_fract_y
_atom_site_fract_z
_atom_site_U_iso_or_equiv
_atom_site_adp_type
_atom_site_occupancy
_atom_site_symmetry_multiplicity
_atom_site_calc_flag
_atom_site_refinement_flags
_atom_site_disorder_assembly
_atom_site_disorder_group
I2 I 0.633123(13) 0.408328(12) 0.123652(11) 0.04253(5) Uani 1 1 d . . .
I1 I 0.670946(12) 0.144571(12) 0.230729(11) 0.03966(5) Uani 1 1 d . . .
I4 I 0.737694(13) 0.362274(12) 0.351830(11) 0.04086(5) Uani 1 1 d . . .
I3 I 0.899287(12) 0.258927(12) 0.149522(11) 0.03970(5) Uani 1 1 d . . .
Cu2 Cu 0.62243(3) 0.31497(3) 0.25616(3) 0.04665(11) Uani 1 1 d . . .
Cu3 Cu 0.80725(3) 0.21304(3) 0.28076(3) 0.04291(10) Uani 1 1 d . . .
Cu1 Cu 0.73242(3) 0.25149(3) 0.11901(3) 0.04647(11) Uani 1 1 d . . .
Cu4 Cu 0.77957(3) 0.39437(3) 0.19960(3) 0.04451(11) Uani 1 1 d . . .
P4 P 0.82566(5) 0.52527(5) 0.20106(5) 0.04073(17) Uani 1 1 d . . .
P3 P 0.88870(5) 0.12241(5) 0.36161(4) 0.03653(15) Uani 1 1 d . . .
P2 P 0.48714(5) 0.32508(5) 0.31908(5) 0.03984(16) Uani 1 1 d . . .
P1 P 0.73297(5) 0.19209(5) -0.00034(5) 0.04283(17) Uani 1 1 d . . .
C58 C 0.8315(2) 0.01985(19) 0.49136(18) 0.0393(6) Uani 1 1 d . . .
H58 H 0.8609 -0.0301 0.4639 0.047 Uiso 1 1 calc R . .
C56 C 0.7479(2) 0.0815(2) 0.60891(18) 0.0399(6) Uani 1 1 d . . .
C55 C 0.7479(2) 0.1643(2) 0.57331(18) 0.0418(7) Uani 1 1 d . . .
H55 H 0.7198 0.2147 0.6009 0.050 Uiso 1 1 calc R . .
C54 C 0.7883(2) 0.17350(19) 0.49876(18) 0.0400(6) Uani 1 1 d . . .
H54 H 0.7865 0.2302 0.4759 0.048 Uiso 1 1 calc R . .
C53 C 0.83137(19) 0.10215(19) 0.45636(17) 0.0372(6) Uani 1 1 d . . .
C8 C 0.8405(2) 0.0406(2) 0.0405(2) 0.0503(8) Uani 1 1 d . . .
H8 H 0.8208 0.0575 0.0929 0.060 Uiso 1 1 calc R . .
C57 C 0.7901(2) 0.0093(2) 0.56503(19) 0.0432(7) Uani 1 1 d . . .
H57 H 0.7900 -0.0478 0.5866 0.052 Uiso 1 1 calc R . .
C13 C 0.6282(2) 0.1603(2) -0.01997(18) 0.0446(7) Uani 1 1 d . . .
C18 C 0.6181(2) 0.0882(2) -0.06277(18) 0.0477(7) Uani 1 1 d . . .
H18 H 0.6691 0.0500 -0.0820 0.057 Uiso 1 1 calc R . .
C38 C 0.5408(2) 0.2076(2) 0.43906(19) 0.0420(7) Uani 1 1 d . . .
H38 H 0.5979 0.2220 0.4249 0.050 Uiso 1 1 calc R . .
N2 N 0.4341(2) 0.0677(2) 0.58396(19) 0.0584(8) Uani 1 1 d . . .
C73 C 0.9125(2) 0.5339(2) 0.2651(2) 0.0446(7) Uani 1 1 d . . .
C33 C 0.4706(2) 0.2450(2) 0.39657(18) 0.0407(7) Uani 1 1 d . . .
C21 C 0.3989(2) 0.3129(2) 0.25636(19) 0.0452(7) Uani 1 1 d . . .
C47 C 0.9883(2) 0.16246(19) 0.3896(2) 0.0431(7) Uani 1 1 d . . .
C1 C 0.7571(2) 0.2664(2) -0.0820(2) 0.0493(8) Uani 1 1 d . . .
N1 N 0.3773(2) 0.1084(2) -0.0688(2) 0.0627(8) Uani 1 1 d . . .
N3 N 0.7080(2) 0.07193(19) 0.68290(17) 0.0542(7) Uani 1 1 d . . .
C77 C 0.9967(2) 0.6158(2) 0.3424(2) 0.0540(8) Uani 1 1 d . . .
H77 H 1.0080 0.6708 0.3590 0.065 Uiso 1 1 calc R . .
C41 C 0.9303(2) 0.01299(19) 0.32400(18) 0.0397(6) Uani 1 1 d . . .
C67 C 0.8623(2) 0.5664(2) 0.1042(2) 0.0460(7) Uani 1 1 d . . .
C16 C 0.4585(2) 0.1247(2) -0.05166(19) 0.0481(8) Uani 1 1 d . . .
C36 C 0.4464(2) 0.1258(2) 0.52368(19) 0.0446(7) Uani 1 1 d . . .
C17 C 0.5366(2) 0.0705(2) -0.0781(2) 0.0517(8) Uani 1 1 d . . .
H17 H 0.5327 0.0201 -0.1074 0.062 Uiso 1 1 calc R . .
C34 C 0.3886(2) 0.2209(2) 0.41817(19) 0.0479(8) Uani 1 1 d . . .
H34 H 0.3398 0.2448 0.3896 0.057 Uiso 1 1 calc R . .
C27 C 0.4516(2) 0.4303(2) 0.36610(19) 0.0446(7) Uani 1 1 d . . .
C52 C 1.0065(2) 0.1703(2) 0.4673(2) 0.0507(8) Uani 1 1 d . . .
H52 H 0.9681 0.1517 0.5087 0.061 Uiso 1 1 calc R . .
C7 C 0.8124(2) 0.0939(2) -0.0217(2) 0.0468(7) Uani 1 1 d . . .
C37 C 0.5297(2) 0.1501(2) 0.50130(19) 0.0452(7) Uani 1 1 d . . .
H37 H 0.5790 0.1265 0.5294 0.054 Uiso 1 1 calc R . .
C35 C 0.3758(2) 0.1635(2) 0.4797(2) 0.0485(8) Uani 1 1 d . . .
H35 H 0.3186 0.1490 0.4927 0.058 Uiso 1 1 calc R . .
C12 C 0.8433(3) 0.0686(3) -0.0979(2) 0.0594(9) Uani 1 1 d . . .
H12 H 0.8256 0.1048 -0.1416 0.071 Uiso 1 1 calc R . .
C76 C 1.0471(2) 0.5389(2) 0.3700(2) 0.0543(8) Uani 1 1 d . . .
C61 C 0.7363(2) 0.6109(2) 0.2368(2) 0.0493(8) Uani 1 1 d . . .
C68 C 0.8628(3) 0.5147(2) 0.0399(2) 0.0565(9) Uani 1 1 d . . .
H68 H 0.8426 0.4599 0.0468 0.068 Uiso 1 1 calc R . .
C10 C 0.9258(3) -0.0626(3) -0.0479(3) 0.0674(11) Uani 1 1 d . . .
H10 H 0.9634 -0.1165 -0.0570 0.081 Uiso 1 1 calc R . .
C23 C 0.3345(3) 0.2193(3) 0.1744(2) 0.0629(10) Uani 1 1 d . . .
H23 H 0.3366 0.1639 0.1512 0.076 Uiso 1 1 calc R . .
C28 C 0.4107(3) 0.4370(3) 0.4414(2) 0.0690(11) Uani 1 1 d . . .
H28 H 0.3981 0.3859 0.4694 0.083 Uiso 1 1 calc R . .
C22 C 0.4003(3) 0.2334(2) 0.2205(2) 0.0568(9) Uani 1 1 d . . .
H22 H 0.4478 0.1878 0.2279 0.068 Uiso 1 1 calc R . .
C46 C 1.0132(2) -0.0311(2) 0.3374(2) 0.0517(8) Uani 1 1 d . . .
H46 H 1.0511 -0.0045 0.3674 0.062 Uiso 1 1 calc R . .
C59 C 0.6726(3) 0.1482(3) 0.7285(2) 0.0637(10) Uani 1 1 d . . .
H59A H 0.7202 0.1813 0.7376 0.096 Uiso 1 1 calc R . .
H59B H 0.6457 0.1301 0.7791 0.096 Uiso 1 1 calc R . .
H59C H 0.6279 0.1850 0.6995 0.096 Uiso 1 1 calc R . .
C45 C 1.0412(2) -0.1137(2) 0.3073(2) 0.0580(9) Uani 1 1 d . . .
H45 H 1.0983 -0.1431 0.3168 0.070 Uiso 1 1 calc R . .
N4 N 1.1125(3) 0.5416(2) 0.4194(2) 0.0798(11) Uani 1 1 d . . .
C42 C 0.8758(2) -0.0274(2) 0.2805(2) 0.0556(9) Uani 1 1 d . . .
H42 H 0.8187 0.0020 0.2708 0.067 Uiso 1 1 calc R . .
C44 C 0.9875(3) -0.1535(2) 0.2638(2) 0.0557(9) Uani 1 1 d . . .
H44 H 1.0072 -0.2098 0.2427 0.067 Uiso 1 1 calc R . .
C51 C 1.0802(2) 0.2050(2) 0.4854(3) 0.0623(10) Uani 1 1 d . . .
H51 H 1.0913 0.2111 0.5389 0.075 Uiso 1 1 calc R . .
C15 C 0.4683(2) 0.1962(3) -0.0056(2) 0.0596(9) Uani 1 1 d . . .
H15 H 0.4176 0.2337 0.0153 0.071 Uiso 1 1 calc R . .
C72 C 0.8910(3) 0.6468(2) 0.0924(2) 0.0604(9) Uani 1 1 d . . .
H72 H 0.8909 0.6839 0.1359 0.072 Uiso 1 1 calc R . .
C14 C 0.5514(2) 0.2120(2) 0.0095(2) 0.0575(9) Uani 1 1 d . . .
H14 H 0.5562 0.2602 0.0413 0.069 Uiso 1 1 calc R . .
C40 C 0.5060(3) 0.0276(2) 0.6287(2) 0.0598(9) Uani 1 1 d . . .
H40A H 0.5579 0.0088 0.5928 0.090 Uiso 1 1 calc R . .
H40B H 0.4887 -0.0231 0.6581 0.090 Uiso 1 1 calc R . .
H40C H 0.5200 0.0699 0.6657 0.090 Uiso 1 1 calc R . .
C2 C 0.8418(3) 0.2877(3) -0.0941(2) 0.0626(10) Uani 1 1 d . . .
H2 H 0.8860 0.2624 -0.0610 0.075 Uiso 1 1 calc R . .
C66 C 0.6786(3) 0.6541(3) 0.1850(3) 0.0644(10) Uani 1 1 d . . .
H66 H 0.6866 0.6411 0.1305 0.077 Uiso 1 1 calc R . .
C48 C 1.0463(2) 0.1893(2) 0.3298(2) 0.0556(9) Uani 1 1 d . . .
H48 H 1.0350 0.1850 0.2761 0.067 Uiso 1 1 calc R . .
C70 C 0.9203(3) 0.6207(3) -0.0455(2) 0.0670(11) Uani 1 1 d . . .
H70 H 0.9401 0.6394 -0.0965 0.080 Uiso 1 1 calc R . .
C75 C 1.0277(2) 0.4595(2) 0.3428(2) 0.0573(9) Uani 1 1 d . . .
H75 H 1.0601 0.4061 0.3597 0.069 Uiso 1 1 calc R . .
C71 C 0.9198(3) 0.6734(3) 0.0178(3) 0.0688(11) Uani 1 1 d . . .
H71 H 0.9394 0.7285 0.0105 0.083 Uiso 1 1 calc R . .
C50 C 1.1370(2) 0.2304(2) 0.4267(3) 0.0676(12) Uani 1 1 d . . .
H50 H 1.1877 0.2536 0.4394 0.081 Uiso 1 1 calc R . .
C32 C 0.4710(3) 0.5049(2) 0.3273(2) 0.0617(10) Uani 1 1 d . . .
H32 H 0.5011 0.5012 0.2763 0.074 Uiso 1 1 calc R . .
C78 C 0.9319(2) 0.6130(2) 0.2921(2) 0.0511(8) Uani 1 1 d . . .
H78 H 0.8991 0.6662 0.2751 0.061 Uiso 1 1 calc R . .
C11 C 0.8997(3) -0.0091(3) -0.1103(3) 0.0676(11) Uani 1 1 d . . .
H11 H 0.9207 -0.0258 -0.1625 0.081 Uiso 1 1 calc R . .
C9 C 0.8970(2) -0.0373(2) 0.0278(3) 0.0620(10) Uani 1 1 d . . .
H9 H 0.9157 -0.0730 0.0713 0.074 Uiso 1 1 calc R . .
C69 C 0.8922(3) 0.5408(3) -0.0355(2) 0.0692(11) Uani 1 1 d . . .
H69 H 0.8928 0.5039 -0.0792 0.083 Uiso 1 1 calc R . .
C60 C 0.7119(3) -0.0126(3) 0.7209(2) 0.0626(10) Uani 1 1 d . . .
H60A H 0.6887 -0.0525 0.6871 0.094 Uiso 1 1 calc R . .
H60B H 0.6765 -0.0072 0.7714 0.094 Uiso 1 1 calc R . .
H60C H 0.7733 -0.0355 0.7300 0.094 Uiso 1 1 calc R . .
C49 C 1.1207(2) 0.2223(3) 0.3493(3) 0.0687(12) Uani 1 1 d . . .
H49 H 1.1608 0.2395 0.3087 0.082 Uiso 1 1 calc R . .
C26 C 0.3284(3) 0.3772(3) 0.2443(3) 0.0798(14) Uani 1 1 d . . .
H26 H 0.3242 0.4318 0.2693 0.096 Uiso 1 1 calc R . .
C4 C 0.7987(4) 0.3830(3) -0.2010(3) 0.0785(13) Uani 1 1 d . . .
H4 H 0.8130 0.4216 -0.2426 0.094 Uiso 1 1 calc R . .
C6 C 0.6935(3) 0.3060(3) -0.1295(2) 0.0643(10) Uani 1 1 d . . .
H6 H 0.6351 0.2930 -0.1220 0.077 Uiso 1 1 calc R . .
C24 C 0.2663(3) 0.2840(3) 0.1616(3) 0.0773(13) Uani 1 1 d . . .
H24 H 0.2215 0.2742 0.1291 0.093 Uiso 1 1 calc R . .
C62 C 0.7209(3) 0.6279(3) 0.3166(2) 0.0640(10) Uani 1 1 d . . .
H62 H 0.7580 0.5963 0.3529 0.077 Uiso 1 1 calc R . .
C3 C 0.8624(3) 0.3452(3) -0.1534(3) 0.0719(12) Uani 1 1 d . . .
H3 H 0.9207 0.3586 -0.1614 0.086 Uiso 1 1 calc R . .
C43 C 0.9042(3) -0.1102(2) 0.2514(2) 0.0642(10) Uani 1 1 d . . .
H43 H 0.8659 -0.1376 0.2225 0.077 Uiso 1 1 calc R . .
C31 C 0.4463(3) 0.5859(3) 0.3626(3) 0.0756(12) Uani 1 1 d . . .
H31 H 0.4586 0.6374 0.3351 0.091 Uiso 1 1 calc R . .
C19 C 0.3702(3) 0.0395(3) -0.1225(2) 0.0697(11) Uani 1 1 d . . .
H19A H 0.4002 0.0511 -0.1738 0.105 Uiso 1 1 calc R . .
H19B H 0.3079 0.0372 -0.1288 0.105 Uiso 1 1 calc R . .
H19C H 0.3979 -0.0165 -0.1012 0.105 Uiso 1 1 calc R . .
C39 C 0.3461(3) 0.0518(3) 0.6106(3) 0.0794(14) Uani 1 1 d . . .
H39A H 0.3092 0.1072 0.6248 0.119 Uiso 1 1 calc R . .
H39B H 0.3490 0.0125 0.6567 0.119 Uiso 1 1 calc R . .
H39C H 0.3205 0.0248 0.5682 0.119 Uiso 1 1 calc R . .
C20 C 0.2967(3) 0.1599(3) -0.0383(3) 0.0769(12) Uani 1 1 d . . .
H20A H 0.2931 0.1571 0.0195 0.115 Uiso 1 1 calc R . .
H20B H 0.2464 0.1371 -0.0574 0.115 Uiso 1 1 calc R . .
H20C H 0.2958 0.2207 -0.0560 0.115 Uiso 1 1 calc R . .
C80 C 1.1521(4) 0.4630(3) 0.4583(3) 0.0938(17) Uani 1 1 d . . .
H80A H 1.1057 0.4326 0.4835 0.141 Uiso 1 1 calc R . .
H80B H 1.1894 0.4782 0.4983 0.141 Uiso 1 1 calc R . .
H80C H 1.1882 0.4248 0.4194 0.141 Uiso 1 1 calc R . .
C64 C 0.5973(3) 0.7352(3) 0.2916(3) 0.0847(14) Uani 1 1 d . . .
H64 H 0.5510 0.7793 0.3102 0.102 Uiso 1 1 calc R . .
C74 C 0.9622(2) 0.4582(2) 0.2920(2) 0.0511(8) Uani 1 1 d . . .
H74 H 0.9508 0.4035 0.2749 0.061 Uiso 1 1 calc R . .
C30 C 0.4047(3) 0.5918(3) 0.4366(3) 0.0791(14) Uani 1 1 d . . .
H30 H 0.3875 0.6471 0.4604 0.095 Uiso 1 1 calc R . .
C65 C 0.6092(3) 0.7164(3) 0.2127(3) 0.0835(14) Uani 1 1 d . . .
H65 H 0.5699 0.7461 0.1771 0.100 Uiso 1 1 calc R . .
C79 C 1.1314(4) 0.6228(3) 0.4469(3) 0.0958(18) Uani 1 1 d . . .
H79A H 1.1400 0.6621 0.4019 0.144 Uiso 1 1 calc R . .
H79B H 1.1850 0.6123 0.4753 0.144 Uiso 1 1 calc R . .
H79C H 1.0819 0.6495 0.4824 0.144 Uiso 1 1 calc R . .
C5 C 0.7149(4) 0.3648(3) -0.1882(3) 0.0869(14) Uani 1 1 d . . .
H5 H 0.6704 0.3927 -0.2199 0.104 Uiso 1 1 calc R . .
C63 C 0.6523(3) 0.6903(3) 0.3439(3) 0.0796(13) Uani 1 1 d . . .
H63 H 0.6429 0.7023 0.3986 0.096 Uiso 1 1 calc R . .
C29 C 0.3880(4) 0.5173(3) 0.4760(3) 0.0873(15) Uani 1 1 d . . .
H29 H 0.3604 0.5210 0.5280 0.105 Uiso 1 1 calc R . .
C25 C 0.2632(4) 0.3627(4) 0.1960(3) 0.103(2) Uani 1 1 d . . .
H25 H 0.2161 0.4082 0.1869 0.124 Uiso 1 1 calc R . .

loop_
_atom_site_aniso_label
_atom_site_aniso_U_11
_atom_site_aniso_U_22
_atom_site_aniso_U_33
_atom_site_aniso_U_23
_atom_site_aniso_U_13
_atom_site_aniso_U_12
I2 0.04569(11) 0.04091(10) 0.04085(11) 0.00118(8) -0.00680(8) -0.00458(8)
I1 0.04022(10) 0.03552(9) 0.04306(11) -0.00247(7) -0.00096(7) -0.00598(7)
I4 0.04990(11) 0.03792(9) 0.03357(10) -0.00217(7) -0.00121(8) -0.00351(8)
I3 0.03773(10) 0.04218(10) 0.03812(10) -0.00020(8) 0.00373(7) -0.00605(8)
Cu2 0.0450(3) 0.0452(2) 0.0474(3) -0.0013(2) 0.0068(2) -0.0042(2)
Cu3 0.0448(2) 0.0427(2) 0.0399(2) 0.00200(19) -0.00261(18) -0.00324(19)
Cu1 0.0485(3) 0.0498(3) 0.0409(3) -0.0088(2) -0.00237(19) -0.0060(2)
Cu4 0.0505(3) 0.0400(2) 0.0445(3) -0.00014(19) -0.0036(2) -0.0114(2)
P4 0.0434(4) 0.0353(4) 0.0443(4) 0.0016(3) -0.0043(3) -0.0085(3)
P3 0.0361(4) 0.0360(3) 0.0369(4) 0.0010(3) -0.0013(3) -0.0045(3)
P2 0.0381(4) 0.0409(4) 0.0386(4) -0.0012(3) 0.0022(3) -0.0022(3)
P1 0.0431(4) 0.0465(4) 0.0380(4) -0.0085(3) -0.0010(3) -0.0038(3)
C58 0.0415(16) 0.0348(14) 0.0420(17) 0.0000(12) -0.0047(12) -0.0070(12)
C56 0.0393(16) 0.0454(16) 0.0353(16) 0.0013(13) -0.0025(12) -0.0083(13)
C55 0.0423(16) 0.0406(15) 0.0406(17) -0.0009(13) -0.0013(13) -0.0011(13)
C54 0.0432(16) 0.0346(14) 0.0420(17) 0.0042(12) -0.0056(13) -0.0045(13)
C53 0.0346(15) 0.0407(15) 0.0366(15) 0.0015(12) -0.0042(12) -0.0069(12)
C8 0.0425(18) 0.0504(18) 0.057(2) -0.0062(16) 0.0049(15) -0.0063(15)
C57 0.0462(17) 0.0403(15) 0.0445(18) 0.0066(13) -0.0053(13) -0.0108(14)
C13 0.0488(18) 0.0473(17) 0.0378(17) -0.0066(13) -0.0017(13) -0.0073(14)
C18 0.057(2) 0.0497(17) 0.0356(17) -0.0061(14) 0.0013(14) -0.0071(15)
C38 0.0352(15) 0.0468(16) 0.0451(17) -0.0027(14) -0.0010(12) -0.0103(13)
N2 0.0551(18) 0.0625(18) 0.0612(19) 0.0201(15) -0.0140(14) -0.0194(15)
C73 0.0474(18) 0.0376(15) 0.0492(19) -0.0011(14) -0.0044(14) -0.0077(14)
C33 0.0379(16) 0.0432(15) 0.0398(16) -0.0013(13) -0.0002(12) -0.0035(13)
C21 0.0459(18) 0.0506(17) 0.0381(17) 0.0025(14) -0.0021(13) -0.0054(14)
C47 0.0362(16) 0.0359(14) 0.056(2) 0.0005(13) -0.0044(13) -0.0030(12)
C1 0.059(2) 0.0461(17) 0.0413(18) -0.0084(14) 0.0010(15) -0.0049(15)
N1 0.0585(19) 0.069(2) 0.066(2) -0.0167(16) -0.0084(15) -0.0226(16)
N3 0.0647(19) 0.0523(16) 0.0430(16) 0.0042(13) 0.0097(13) -0.0080(14)
C77 0.065(2) 0.0391(16) 0.061(2) -0.0017(15) -0.0151(17) -0.0127(16)
C41 0.0411(16) 0.0383(15) 0.0382(16) 0.0029(12) -0.0004(12) -0.0032(13)
C67 0.0409(17) 0.0442(16) 0.0520(19) 0.0085(14) -0.0038(14) -0.0053(14)
C16 0.055(2) 0.0527(18) 0.0399(17) -0.0026(14) -0.0028(14) -0.0189(16)
C36 0.0470(18) 0.0438(16) 0.0444(18) 0.0038(14) -0.0055(14) -0.0114(14)
C17 0.066(2) 0.0485(18) 0.0428(18) -0.0081(15) -0.0003(15) -0.0178(17)
C34 0.0379(17) 0.060(2) 0.0446(18) 0.0059(15) -0.0051(13) -0.0043(15)
C27 0.0373(16) 0.0475(17) 0.0475(18) -0.0085(14) -0.0029(13) -0.0006(14)
C52 0.0432(18) 0.0480(17) 0.061(2) -0.0075(16) -0.0083(15) -0.0041(15)
C7 0.0439(17) 0.0474(17) 0.0480(19) -0.0092(15) 0.0028(14) -0.0048(14)
C37 0.0399(16) 0.0479(17) 0.0485(18) 0.0051(14) -0.0120(13) -0.0058(14)
C35 0.0383(17) 0.0583(19) 0.0505(19) 0.0058(16) -0.0018(14) -0.0139(15)
C12 0.064(2) 0.061(2) 0.051(2) -0.0119(17) 0.0048(17) -0.0031(18)
C76 0.056(2) 0.0486(18) 0.062(2) -0.0013(16) -0.0182(17) -0.0117(16)
C61 0.0516(19) 0.0369(15) 0.059(2) 0.0001(15) -0.0011(15) -0.0079(14)
C68 0.067(2) 0.056(2) 0.049(2) 0.0084(16) -0.0017(17) -0.0192(18)
C10 0.053(2) 0.052(2) 0.091(3) -0.014(2) 0.017(2) 0.0015(18)
C23 0.073(3) 0.061(2) 0.058(2) 0.0002(18) -0.0148(19) -0.012(2)
C28 0.083(3) 0.061(2) 0.058(2) -0.0170(19) 0.018(2) -0.006(2)
C22 0.058(2) 0.057(2) 0.056(2) -0.0015(17) -0.0130(17) -0.0060(17)
C46 0.0480(19) 0.0495(18) 0.057(2) -0.0048(16) -0.0066(15) -0.0018(15)
C59 0.080(3) 0.062(2) 0.044(2) 0.0032(17) 0.0133(18) -0.005(2)
C45 0.050(2) 0.0509(19) 0.069(2) -0.0035(18) -0.0022(17) 0.0048(16)
N4 0.092(3) 0.0530(18) 0.103(3) -0.0019(19) -0.053(2) -0.0126(18)
C42 0.053(2) 0.0454(18) 0.068(2) -0.0076(17) -0.0154(17) 0.0009(15)
C44 0.071(2) 0.0400(17) 0.053(2) -0.0042(15) 0.0012(17) -0.0005(17)
C51 0.051(2) 0.052(2) 0.087(3) -0.0171(19) -0.0188(19) -0.0045(17)
C15 0.051(2) 0.064(2) 0.065(2) -0.0223(19) -0.0008(17) -0.0132(18)
C72 0.067(2) 0.055(2) 0.062(2) 0.0062(18) -0.0023(18) -0.0217(18)
C14 0.054(2) 0.059(2) 0.061(2) -0.0248(18) -0.0042(17) -0.0121(17)
C40 0.068(2) 0.056(2) 0.056(2) 0.0105(17) -0.0154(18) -0.0088(18)
C2 0.058(2) 0.070(2) 0.058(2) -0.0018(19) 0.0058(17) -0.0094(19)
C66 0.058(2) 0.064(2) 0.065(2) 0.0084(19) 0.0004(18) 0.0036(19)
C48 0.0410(18) 0.0533(19) 0.070(2) 0.0161(18) 0.0012(16) -0.0050(15)
C70 0.057(2) 0.089(3) 0.057(2) 0.026(2) -0.0063(18) -0.022(2)
C75 0.060(2) 0.0399(17) 0.074(3) -0.0003(17) -0.0258(19) -0.0035(16)
C71 0.070(3) 0.066(2) 0.076(3) 0.023(2) -0.006(2) -0.031(2)
C50 0.042(2) 0.0403(18) 0.122(4) -0.006(2) -0.017(2) -0.0041(16)
C32 0.070(2) 0.0479(19) 0.063(2) -0.0036(17) 0.0042(19) 0.0010(18)
C78 0.060(2) 0.0371(16) 0.058(2) 0.0025(15) -0.0136(16) -0.0095(15)
C11 0.066(2) 0.064(2) 0.068(3) -0.021(2) 0.016(2) -0.001(2)
C9 0.050(2) 0.052(2) 0.081(3) 0.0016(19) 0.0028(19) -0.0053(17)
C69 0.081(3) 0.081(3) 0.049(2) 0.007(2) -0.0069(19) -0.022(2)
C60 0.079(3) 0.061(2) 0.046(2) 0.0136(17) 0.0057(18) -0.009(2)
C49 0.041(2) 0.055(2) 0.108(4) 0.019(2) 0.003(2) -0.0090(17)
C26 0.088(3) 0.062(2) 0.089(3) -0.014(2) -0.042(3) 0.014(2)
C4 0.103(4) 0.054(2) 0.075(3) 0.008(2) 0.011(3) -0.011(2)
C6 0.068(2) 0.060(2) 0.066(3) 0.0044(19) -0.0130(19) -0.0104(19)
C24 0.072(3) 0.096(3) 0.067(3) -0.004(2) -0.032(2) -0.009(3)
C62 0.065(2) 0.061(2) 0.063(2) -0.0070(19) 0.0033(19) -0.0024(19)
C3 0.072(3) 0.065(2) 0.076(3) -0.006(2) 0.023(2) -0.012(2)
C43 0.076(3) 0.0454(18) 0.073(3) -0.0129(18) -0.021(2) -0.0045(18)
C31 0.079(3) 0.046(2) 0.100(4) -0.005(2) -0.009(3) -0.003(2)
C19 0.075(3) 0.079(3) 0.063(2) -0.015(2) -0.006(2) -0.035(2)
C39 0.066(3) 0.102(3) 0.078(3) 0.041(3) -0.016(2) -0.038(3)
C20 0.058(2) 0.095(3) 0.084(3) -0.021(3) -0.006(2) -0.028(2)
C80 0.102(4) 0.067(3) 0.122(4) 0.012(3) -0.066(3) -0.014(3)
C64 0.077(3) 0.059(2) 0.110(4) -0.010(3) 0.018(3) 0.009(2)
C74 0.052(2) 0.0369(16) 0.066(2) -0.0048(15) -0.0132(16) -0.0073(14)
C30 0.075(3) 0.065(3) 0.094(4) -0.038(3) -0.014(2) 0.012(2)
C65 0.070(3) 0.071(3) 0.101(4) 0.016(3) -0.003(3) 0.013(2)
C79 0.106(4) 0.064(3) 0.126(5) -0.019(3) -0.064(4) -0.012(3)
C5 0.108(4) 0.066(3) 0.088(3) 0.018(3) -0.026(3) -0.012(3)
C63 0.085(3) 0.070(3) 0.080(3) -0.017(2) 0.009(2) -0.002(2)
C29 0.102(4) 0.078(3) 0.075(3) -0.031(3) 0.016(3) 0.001(3)
C25 0.103(4) 0.085(3) 0.120(5) -0.017(3) -0.072(4) 0.025(3)

loop_
_atom_type_symbol
_atom_type_description
_atom_type_scat_dispersion_real
_atom_type_scat_dispersion_imag
_atom_type_scat_source
C C 0.0181 0.0091 'International Tables Vol C Tables 4.2.6.8 and 6.1.1.4'
H H 0.0000 0.0000 'International Tables Vol C Tables 4.2.6.8 and 6.1.1.4'
Cu Cu -1.9646 0.5888 'International Tables Vol C Tables 4.2.6.8 and 6.1.1.4'
I I -0.3257 6.8362 'International Tables Vol C Tables 4.2.6.8 and 6.1.1.4'
N N 0.0311 0.0180 'International Tables Vol C Tables 4.2.6.8 and 6.1.1.4'
P P 0.2955 0.4335 'International Tables Vol C Tables 4.2.6.8 and 6.1.1.4'

loop_
_geom_angle_atom_site_label_1
_geom_angle_atom_site_label_2
_geom_angle_atom_site_label_3
_geom_angle
_geom_angle_site_symmetry_1
_geom_angle_site_symmetry_3
Cu2 I2 Cu4 67.656(15) . .
Cu2 I2 Cu1 65.454(15) . .
Cu4 I2 Cu1 64.640(15) . .
Cu2 I1 Cu3 70.330(15) . .
Cu2 I1 Cu1 64.801(15) . .
Cu3 I1 Cu1 69.564(15) . .
Cu4 I4 Cu3 70.444(14) . .
Cu4 I4 Cu2 66.982(15) . .
Cu3 I4 Cu2 70.292(15) . .
Cu1 I3 Cu4 64.200(15) . .
Cu1 I3 Cu3 69.938(15) . .
Cu4 I3 Cu3 70.079(14) . .
P2 Cu2 I2 115.48(3) . .
P2 Cu2 I1 104.67(3) . .
I2 Cu2 I1 111.688(18) . .
P2 Cu2 I4 110.41(3) . .
I2 Cu2 I4 107.807(17) . .
I1 Cu2 I4 106.439(18) . .
P2 Cu2 Cu1 145.55(3) . .
I2 Cu2 Cu1 57.486(14) . .
I1 Cu2 Cu1 58.063(14) . .
I4 Cu2 Cu1 103.397(18) . .
P2 Cu2 Cu4 150.73(3) . .
I2 Cu2 Cu4 56.309(13) . .
I1 Cu2 Cu4 104.238(18) . .
I4 Cu2 Cu4 56.184(14) . .
Cu1 Cu2 Cu4 58.424(16) . .
P3 Cu3 I4 111.57(3) . .
P3 Cu3 I3 113.58(3) . .
I4 Cu3 I3 106.008(16) . .
P3 Cu3 I1 113.12(3) . .
I4 Cu3 I1 106.286(17) . .
I3 Cu3 I1 105.684(17) . .
P1 Cu1 I2 110.32(3) . .
P1 Cu1 I3 108.64(3) . .
I2 Cu1 I3 112.135(18) . .
P1 Cu1 I1 109.40(3) . .
I2 Cu1 I1 110.429(18) . .
I3 Cu1 I1 105.791(17) . .
P1 Cu1 Cu4 143.96(3) . .
I2 Cu1 Cu4 57.608(14) . .
I3 Cu1 Cu4 57.972(14) . .
I1 Cu1 Cu4 106.558(18) . .
P1 Cu1 Cu2 144.34(3) . .
I2 Cu1 Cu2 57.060(14) . .
I3 Cu1 Cu2 106.912(19) . .
I1 Cu1 Cu2 57.136(14) . .
Cu4 Cu1 Cu2 62.247(16) . .
P4 Cu4 I2 109.59(3) . .
P4 Cu4 I4 103.17(3) . .
I2 Cu4 I4 108.153(17) . .
P4 Cu4 I3 116.82(3) . .
I2 Cu4 I3 112.134(17) . .
I4 Cu4 I3 106.200(17) . .
P4 Cu4 Cu1 151.94(3) . .
I2 Cu4 Cu1 57.752(14) . .
I4 Cu4 Cu1 104.659(18) . .
I3 Cu4 Cu1 57.828(14) . .
P4 Cu4 Cu2 138.20(3) . .
I2 Cu4 Cu2 56.035(14) . .
I4 Cu4 Cu2 56.834(14) . .
I3 Cu4 Cu2 104.496(17) . .
Cu1 Cu4 Cu2 59.329(16) . .
C73 P4 C67 106.30(15) . .
C73 P4 C61 103.33(16) . .
C67 P4 C61 103.64(15) . .
C73 P4 Cu4 116.11(10) . .
C67 P4 Cu4 114.62(11) . .
C61 P4 Cu4 111.53(11) . .
C53 P3 C41 104.06(14) . .
C53 P3 C47 102.99(14) . .
C41 P3 C47 103.66(14) . .
C53 P3 Cu3 114.11(10) . .
C41 P3 Cu3 116.05(10) . .
C47 P3 Cu3 114.43(10) . .
C33 P2 C27 104.52(15) . .
C33 P2 C21 101.39(15) . .
C27 P2 C21 104.44(15) . .
C33 P2 Cu2 117.17(10) . .
C27 P2 Cu2 112.86(11) . .
C21 P2 Cu2 114.93(11) . .
C13 P1 C7 103.74(15) . .
C13 P1 C1 104.61(16) . .
C7 P1 C1 103.22(16) . .
C13 P1 Cu1 113.62(11) . .
C7 P1 Cu1 117.07(12) . .
C1 P1 Cu1 113.18(11) . .
C57 C58 C53 121.4(3) . .
N3 C56 C55 121.2(3) . .
N3 C56 C57 121.9(3) . .
C55 C56 C57 117.0(3) . .
C54 C55 C56 120.9(3) . .
C55 C54 C53 121.9(3) . .
C54 C53 C58 117.5(3) . .
C54 C53 P3 118.2(2) . .
C58 C53 P3 124.3(2) . .
C7 C8 C9 121.3(3) . .
C58 C57 C56 121.3(3) . .
C18 C13 C14 116.7(3) . .
C18 C13 P1 125.1(3) . .
C14 C13 P1 118.2(2) . .
C17 C18 C13 121.8(3) . .
C37 C38 C33 121.8(3) . .
C36 N2 C40 121.8(3) . .
C36 N2 C39 120.4(3) . .
C40 N2 C39 117.5(3) . .
C74 C73 C78 116.5(3) . .
C74 C73 P4 119.2(2) . .
C78 C73 P4 124.3(3) . .
C34 C33 C38 117.2(3) . .
C34 C33 P2 122.6(2) . .
C38 C33 P2 120.2(2) . .
C22 C21 C26 117.3(3) . .
C22 C21 P2 118.5(3) . .
C26 C21 P2 124.1(3) . .
C52 C47 C48 118.6(3) . .
C52 C47 P3 122.9(3) . .
C48 C47 P3 118.4(3) . .
C6 C1 C2 118.4(4) . .
C6 C1 P1 122.6(3) . .
C2 C1 P1 118.9(3) . .
C16 N1 C20 122.7(3) . .
C16 N1 C19 119.9(3) . .
C20 N1 C19 117.3(3) . .
C56 N3 C60 121.1(3) . .
C56 N3 C59 119.8(3) . .
C60 N3 C59 118.5(3) . .
C78 C77 C76 121.5(3) . .
C46 C41 C42 118.8(3) . .
C46 C41 P3 123.0(3) . .
C42 C41 P3 118.2(2) . .
C68 C67 C72 118.1(3) . .
C68 C67 P4 118.5(3) . .
C72 C67 P4 123.5(3) . .
N1 C16 C15 121.6(3) . .
N1 C16 C17 121.9(3) . .
C15 C16 C17 116.5(3) . .
N2 C36 C35 121.1(3) . .
N2 C36 C37 122.3(3) . .
C35 C36 C37 116.6(3) . .
C18 C17 C16 121.9(3) . .
C35 C34 C33 122.2(3) . .
C32 C27 C28 118.9(3) . .
C32 C27 P2 118.9(3) . .
C28 C27 P2 122.1(3) . .
C51 C52 C47 120.7(4) . .
C8 C7 C12 118.4(3) . .
C8 C7 P1 118.5(2) . .
C12 C7 P1 123.0(3) . .
C38 C37 C36 121.1(3) . .
C34 C35 C36 121.1(3) . .
C11 C12 C7 120.1(4) . .
N4 C76 C75 121.9(3) . .
N4 C76 C77 121.6(3) . .
C75 C76 C77 116.5(3) . .
C62 C61 C66 118.9(3) . .
C62 C61 P4 120.6(3) . .
C66 C61 P4 120.3(3) . .
C67 C68 C69 121.6(4) . .
C11 C10 C9 119.5(4) . .
C24 C23 C22 120.6(4) . .
C29 C28 C27 120.4(4) . .
C23 C22 C21 121.4(4) . .
C41 C46 C45 120.5(3) . .
C44 C45 C46 120.9(3) . .
C76 N4 C79 121.3(3) . .
C76 N4 C80 120.4(3) . .
C79 N4 C80 117.0(4) . .
C43 C42 C41 120.2(3) . .
C45 C44 C43 118.8(3) . .
C50 C51 C52 120.4(4) . .
C14 C15 C16 120.3(4) . .
C71 C72 C67 120.7(4) . .
C15 C14 C13 122.8(3) . .
C3 C2 C1 120.9(4) . .
C65 C66 C61 120.2(4) . .
C49 C48 C47 119.7(4) . .
C71 C70 C69 120.3(4) . .
C74 C75 C76 121.0(3) . .
C70 C71 C72 120.3(4) . .
C51 C50 C49 120.0(4) . .
C27 C32 C31 120.1(4) . .
C77 C78 C73 122.0(3) . .
C10 C11 C12 120.8(4) . .
C10 C9 C8 119.9(4) . .
C70 C69 C68 119.0(4) . .
C50 C49 C48 120.6(4) . .
C21 C26 C25 120.8(4) . .
C5 C4 C3 119.7(4) . .
C1 C6 C5 120.1(4) . .
C25 C24 C23 119.3(4) . .
C63 C62 C61 120.8(4) . .
C4 C3 C2 120.0(4) . .
C42 C43 C44 120.9(4) . .
C30 C31 C32 120.4(4) . .
C63 C64 C65 120.2(4) . .
C73 C74 C75 122.4(3) . .
C31 C30 C29 119.4(4) . .
C64 C65 C66 120.0(5) . .
C4 C5 C6 120.9(5) . .
C64 C63 C62 119.8(5) . .
C30 C29 C28 120.8(4) . .
C24 C25 C26 120.6(4) . .

loop_
_geom_bond_atom_site_label_1
_geom_bond_atom_site_label_2
_geom_bond_distance
_geom_bond_site_symmetry_2
I2 Cu2 2.6552(5) .
I2 Cu4 2.6637(5) .
I2 Cu1 2.6679(5) .
I1 Cu2 2.6715(5) .
I1 Cu3 2.6945(5) .
I1 Cu1 2.6991(5) .
I4 Cu4 2.6729(5) .
I4 Cu3 2.6755(5) .
I4 Cu2 2.6930(5) .
I3 Cu1 2.6800(5) .
I3 Cu4 2.6842(5) .
I3 Cu3 2.6884(5) .
Cu2 P2 2.2509(9) .
Cu2 Cu1 2.8779(7) .
Cu2 Cu4 2.9610(7) .
Cu3 P3 2.2525(9) .
Cu1 P1 2.2522(9) .
Cu1 Cu4 2.8505(7) .
Cu4 P4 2.2509(8) .
P4 C73 1.811(3) .
P4 C67 1.830(3) .
P4 C61 1.838(3) .
P3 C53 1.820(3) .
P3 C41 1.834(3) .
P3 C47 1.839(3) .
P2 C33 1.817(3) .
P2 C27 1.825(3) .
P2 C21 1.827(3) .
P1 C13 1.814(3) .
P1 C7 1.827(3) .
P1 C1 1.834(4) .
C58 C57 1.379(4) .
C58 C53 1.394(4) .
C56 N3 1.372(4) .
C56 C55 1.406(4) .
C56 C57 1.407(4) .
C55 C54 1.382(4) .
C54 C53 1.389(4) .
C8 C7 1.381(5) .
C8 C9 1.387(5) .
C13 C18 1.385(4) .
C13 C14 1.390(5) .
C18 C17 1.371(5) .
C38 C37 1.384(4) .
C38 C33 1.392(4) .
N2 C36 1.369(4) .
N2 C40 1.445(4) .
N2 C39 1.450(5) .
C73 C74 1.388(4) .
C73 C78 1.403(4) .
C33 C34 1.389(4) .
C21 C22 1.387(5) .
C21 C26 1.381(5) .
C47 C52 1.387(5) .
C47 C48 1.398(5) .
C1 C6 1.380(5) .
C1 C2 1.391(5) .
N1 C16 1.367(5) .
N1 C20 1.437(5) .
N1 C19 1.446(5) .
N3 C60 1.440(4) .
N3 C59 1.443(5) .
C77 C78 1.371(5) .
C77 C76 1.411(5) .
C41 C46 1.385(4) .
C41 C42 1.388(5) .
C67 C68 1.374(5) .
C67 C72 1.389(5) .
C16 C15 1.408(5) .
C16 C17 1.408(5) .
C36 C35 1.412(5) .
C36 C37 1.411(4) .
C34 C35 1.378(5) .
C27 C32 1.378(5) .
C27 C28 1.383(5) .
C52 C51 1.384(5) .
C7 C12 1.393(5) .
C12 C11 1.385(5) .
C76 N4 1.367(5) .
C76 C75 1.407(5) .
C61 C62 1.386(5) .
C61 C66 1.388(5) .
C68 C69 1.397(5) .
C10 C11 1.377(6) .
C10 C9 1.377(6) .
C23 C24 1.364(6) .
C23 C22 1.375(5) .
C28 C29 1.376(6) .
C46 C45 1.386(5) .
C45 C44 1.374(5) .
N4 C79 1.433(5) .
N4 C80 1.446(5) .
C42 C43 1.384(5) .
C44 C43 1.384(5) .
C51 C50 1.365(6) .
C15 C14 1.382(5) .
C72 C71 1.385(5) .
C2 C3 1.379(6) .
C66 C65 1.388(6) .
C48 C49 1.390(5) .
C70 C71 1.368(6) .
C70 C69 1.375(6) .
C75 C74 1.381(5) .
C50 C49 1.372(6) .
C32 C31 1.395(5) .
C26 C25 1.394(6) .
C4 C5 1.361(7) .
C4 C3 1.373(7) .
C6 C5 1.390(6) .
C24 C25 1.359(7) .
C62 C63 1.380(6) .
C31 C30 1.366(7) .
C64 C63 1.377(7) .
C64 C65 1.375(7) .
C30 C29 1.368(7) .
